data_7234387
loop_
_publ_author_name
'Rie Suizu'
'Akito Iwasaki'
'Yoshiaki Shuku'
'Kunio Awaga'

_publ_section_title
;
 Spatially inhomogeneous, stepwise phase transitions in a thiazyl
 diradical: a structural mismatch induced by lattice transformation
;
_journal_name_full 'Journal of Materials Chemistry C'
_journal_page_first 7968
_journal_page_last 7977
_journal_paper_doi 10.1039/C5TC01410G
_journal_volume 3
_journal_year 2015
_chemical_formula_moiety 'C14 H8 N4 S4'
_chemical_formula_sum 'C14 H8 N4 S4'
_chemical_formula_weight 360.48
_space_group_IT_number 4
_space_group_name_Hall 'P 2yb'
_space_group_name_H-M_alt 'P 1 21 1'
_symmetry_cell_setting monoclinic
_symmetry_Int_Tables_number 4
_symmetry_space_group_name_Hall 'P 2yb'
_symmetry_space_group_name_H-M 'P 1 21 1'
_atom_sites_solution_hydrogens geom
_atom_sites_solution_primary direct
_atom_sites_solution_secondary difmap
_cell_angle_alpha 90.0000
_cell_angle_beta 107.670(2)
_cell_angle_gamma 90.0000
_cell_formula_units_Z 8
_cell_length_a 15.558(2)
_cell_length_b 7.1462(9)
_cell_length_c 25.511(4)
_cell_measurement_reflns_used 7467
_cell_measurement_temperature 250
_cell_measurement_theta_max 27.50
_cell_measurement_theta_min 3.10
_cell_volume 2702.5(6)
_computing_cell_refinement 'CrystalClear-SM Expert 2.0 r4'
_computing_data_collection 'CrystalClear-SM Expert 2.0 r4 (Rigaku, 2009)'
_computing_data_reduction 'CrystalClear-SM Expert 2.0 r4'
_computing_molecular_graphics 'CrystalStructure 4.0'
_computing_publication_material 'CrystalStructure 4.0 (Rigaku, 2010)'
_computing_structure_refinement 'SHELXL97 (Sheldrick, 2008)'
_computing_structure_solution SIR97
_diffrn_ambient_temperature 250
_diffrn_detector_area_resol_mean 7.314
_diffrn_measured_fraction_theta_full 0.987
_diffrn_measured_fraction_theta_max 0.987
_diffrn_measurement_device_type 'Rigaku Saturn70'
_diffrn_measurement_method \w
_diffrn_radiation_type 'Mo K\a'
_diffrn_radiation_wavelength 0.71070
_diffrn_reflns_av_R_equivalents 0.0261
_diffrn_reflns_limit_h_max 20
_diffrn_reflns_limit_h_min -19
_diffrn_reflns_limit_k_max 9
_diffrn_reflns_limit_k_min -8
_diffrn_reflns_limit_l_max 33
_diffrn_reflns_limit_l_min -33
_diffrn_reflns_number 21862
_diffrn_reflns_theta_full 27.49
_diffrn_reflns_theta_max 27.49
_diffrn_standards_interval_count .
_diffrn_standards_number 0
_exptl_absorpt_coefficient_mu 0.702
_exptl_absorpt_correction_T_max 0.932
_exptl_absorpt_correction_T_min 0.870
_exptl_absorpt_correction_type multi-scan
_exptl_absorpt_process_details 'REQAB (Rigaku, 1998)'
_exptl_crystal_colour black
_exptl_crystal_density_diffrn 1.772
_exptl_crystal_density_method 'not measured'
_exptl_crystal_description prism
_exptl_crystal_F_000 1472.00
_exptl_crystal_size_max 0.200
_exptl_crystal_size_mid 0.200
_exptl_crystal_size_min 0.100
_refine_diff_density_max 0.820
_refine_diff_density_min -0.820
_refine_ls_abs_structure_details 'Flack, H. D. (1983), Acta Cryst. A39, 876-881.  5220 Friedel Pairs'
_refine_ls_abs_structure_Flack 0.11(11)
_refine_ls_extinction_method none
_refine_ls_goodness_of_fit_ref 1.093
_refine_ls_hydrogen_treatment constr
_refine_ls_number_parameters 793
_refine_ls_number_reflns 11844
_refine_ls_number_restraints 1
_refine_ls_R_factor_gt 0.0670
_refine_ls_shift/su_max 0.000
_refine_ls_structure_factor_coef Fsqd
_refine_ls_weighting_details 'w = 1/[\s^2^(Fo^2^)+(0.0740P)^2^+8.7858P] where P=(Fo^2^+2Fc^2^)/3'
_refine_ls_weighting_scheme calc
_refine_ls_wR_factor_ref 0.1939
_reflns_number_gt 9110
_reflns_number_total 11844
_reflns_threshold_expression F^2^>2.0\s(F^2^)
_cod_data_source_file J-Mater-Chem-C-2015-3-7968.cif
_cod_data_source_block 250K
_cod_original_cell_volume 2702.5(7)
_cod_database_code 7234387

loop_
_symmetry_equiv_pos_site_id
_symmetry_equiv_pos_as_xyz
1 +X,+Y,+Z
2 -X,1/2+Y,-Z

loop_
_atom_site_label
_atom_site_type_symbol
_atom_site_fract_x
_atom_site_fract_y
_atom_site_fract_z
_atom_site_U_iso_or_equiv
_atom_site_adp_type
_atom_site_occupancy
_atom_site_symmetry_multiplicity
_atom_site_calc_flag
_atom_site_refinement_flags
_atom_site_disorder_assembly
_atom_site_disorder_group
S1 S 0.78774(10) -0.0037(3) 0.32316(6) 0.0279(4) Uani 1.0 2 d . . .
S2 S 0.66461(10) -0.0068(3) 0.26090(6) 0.0297(5) Uani 1.0 2 d . . .
S3 S 0.32841(10) -0.0650(3) 0.74242(6) 0.0268(4) Uani 1.0 2 d . . .
S4 S 0.20513(10) -0.0569(3) 0.68025(6) 0.0295(5) Uani 1.0 2 d . . .
S5 S 0.46538(9) 0.1181(3) 0.17666(5) 0.0273(4) Uani 1.0 2 d . . .
S6 S 0.40395(10) 0.1119(3) 0.23870(5) 0.0282(4) Uani 1.0 2 d . . .
S7 S -0.41250(9) 0.0531(3) -0.24277(5) 0.0267(4) Uani 1.0 2 d . . .
S8 S -0.47344(9) 0.0634(3) -0.18029(6) 0.0288(4) Uani 1.0 2 d . . .
S9 S 0.29214(11) 0.2557(4) 0.32457(6) 0.0349(6) Uani 1.0 2 d . . .
S10 S 0.16966(11) 0.2367(4) 0.26238(6) 0.0355(5) Uani 1.0 2 d . . .
S11 S -0.16623(11) 0.1901(3) 0.74397(6) 0.0321(5) Uani 1.0 2 d . . .
S12 S -0.28939(11) 0.2085(4) 0.68247(6) 0.0330(5) Uani 1.0 2 d . . .
S13 S 0.97303(10) 0.3110(4) 0.17943(6) 0.0384(6) Uani 1.0 2 d . . .
S14 S 0.91223(10) 0.3065(4) 0.24160(6) 0.0354(6) Uani 1.0 2 d . . .
S15 S 0.09605(10) 0.3504(4) -0.23990(6) 0.0370(5) Uani 1.0 2 d . . .
S16 S 0.03507(10) 0.3549(4) -0.17796(6) 0.0332(5) Uani 1.0 2 d . . .
N1 N 0.7421(3) 0.0069(8) 0.37338(18) 0.0239(10) Uani 1.0 2 d . . .
N2 N 0.6035(3) 0.0053(8) 0.30329(19) 0.0275(11) Uani 1.0 2 d . . .
N3 N 0.3884(4) -0.0361(8) 0.70029(18) 0.0260(11) Uani 1.0 2 d . . .
N4 N 0.2497(4) -0.0288(8) 0.63106(19) 0.0286(12) Uani 1.0 2 d . . .
N5 N 0.3702(3) 0.1235(8) 0.12668(17) 0.0267(11) Uani 1.0 2 d . . .
N6 N 0.3015(3) 0.1215(8) 0.19614(17) 0.0256(11) Uani 1.0 2 d . . .
N7 N -0.3106(3) 0.0772(8) -0.20107(18) 0.0272(11) Uani 1.0 2 d . . .
N8 N -0.3795(3) 0.0874(8) -0.13128(19) 0.0264(11) Uani 1.0 2 d . . .
N9 N 0.2471(4) 0.2644(9) 0.3745(2) 0.0330(13) Uani 1.0 2 d . . .
N10 N 0.1088(4) 0.2441(9) 0.30438(19) 0.0299(12) Uani 1.0 2 d . . .
N11 N -0.1068(4) 0.2189(8) 0.70134(18) 0.0279(12) Uani 1.0 2 d . . .
N12 N -0.2453(4) 0.2356(8) 0.63268(18) 0.0294(12) Uani 1.0 2 d . . .
N13 N 0.8791(4) 0.3350(9) 0.1300(2) 0.0338(13) Uani 1.0 2 d . . .
N14 N 0.8100(3) 0.3334(9) 0.19926(19) 0.0293(11) Uani 1.0 2 d . . .
N15 N 0.1985(4) 0.3659(9) -0.1979(2) 0.0331(13) Uani 1.0 2 d . . .
N16 N 0.1302(3) 0.3637(9) -0.12785(18) 0.0291(12) Uani 1.0 2 d . . .
C1 C 0.6519(4) 0.0100(8) 0.3563(3) 0.0221(11) Uani 1.0 2 d . . .
C2 C 0.6042(4) 0.0160(8) 0.3979(2) 0.0167(10) Uani 1.0 2 d . . .
C3 C 0.6510(4) 0.0709(9) 0.4518(3) 0.0226(11) Uani 1.0 2 d . . .
C4 C 0.6081(4) 0.0782(8) 0.4919(2) 0.0223(11) Uani 1.0 2 d . . .
C5 C 0.5137(4) -0.0334(9) 0.3855(3) 0.0246(12) Uani 1.0 2 d . . .
C6 C 0.4712(4) -0.0254(8) 0.4257(2) 0.0211(11) Uani 1.0 2 d . . .
C7 C 0.5164(4) 0.0282(8) 0.4795(2) 0.0192(10) Uani 1.0 2 d . . .
C8 C 0.4714(4) 0.0275(8) 0.5228(2) 0.0197(11) Uani 1.0 2 d . . .
C9 C 0.5191(4) -0.0342(8) 0.5762(2) 0.0208(11) Uani 1.0 2 d . . .
C10 C 0.4770(4) -0.0456(9) 0.6164(2) 0.0222(11) Uani 1.0 2 d . . .
C11 C 0.3819(4) 0.0783(8) 0.5120(2) 0.0207(11) Uani 1.0 2 d . . .
C12 C 0.3394(4) 0.0678(9) 0.5526(2) 0.0213(11) Uani 1.0 2 d . . .
C13 C 0.3856(4) 0.0036(8) 0.6056(2) 0.0201(11) Uani 1.0 2 d . . .
C14 C 0.3402(4) -0.0212(9) 0.6472(3) 0.0262(13) Uani 1.0 2 d . . .
C15 C 0.2967(4) 0.1233(9) 0.14275(19) 0.0203(11) Uani 1.0 2 d . . .
C16 C 0.2073(4) 0.1319(9) 0.10052(19) 0.0210(11) Uani 1.0 2 d . . .
C17 C 0.2003(4) 0.1857(8) 0.04674(19) 0.0192(10) Uani 1.0 2 d . . .
C18 C 0.1174(4) 0.1904(9) 0.0066(2) 0.0227(11) Uani 1.0 2 d . . .
C19 C 0.1292(4) 0.0795(8) 0.1133(2) 0.0219(11) Uani 1.0 2 d . . .
C20 C 0.0467(4) 0.0830(9) 0.0727(2) 0.0226(11) Uani 1.0 2 d . . .
C21 C 0.0392(4) 0.1403(8) 0.01891(18) 0.0190(10) Uani 1.0 2 d . . .
C22 C -0.0495(4) 0.1383(8) -0.0243(2) 0.0205(11) Uani 1.0 2 d . . .
C23 C -0.0549(4) 0.0750(8) -0.0780(2) 0.0199(11) Uani 1.0 2 d . . .
C24 C -0.1390(4) 0.0657(8) -0.11784(19) 0.0193(10) Uani 1.0 2 d . . .
C25 C -0.1287(4) 0.1903(8) -0.0130(2) 0.0225(11) Uani 1.0 2 d . . .
C26 C -0.2107(4) 0.1792(9) -0.0532(2) 0.0235(11) Uani 1.0 2 d . . .
C27 C -0.2174(4) 0.1167(8) -0.1054(2) 0.0207(11) Uani 1.0 2 d . . .
C28 C -0.3056(4) 0.0943(8) -0.1481(2) 0.0227(11) Uani 1.0 2 d . . .
C29 C 0.1565(4) 0.2565(9) 0.3577(3) 0.0243(12) Uani 1.0 2 d . . .
C30 C 0.1096(4) 0.2626(8) 0.3998(2) 0.0223(11) Uani 1.0 2 d . . .
C31 C 0.1564(4) 0.3227(9) 0.4532(2) 0.0244(12) Uani 1.0 2 d . . .
C32 C 0.1133(4) 0.3278(8) 0.4929(2) 0.0212(11) Uani 1.0 2 d . . .
C33 C 0.0188(4) 0.2119(9) 0.3882(2) 0.0240(12) Uani 1.0 2 d . . .
C34 C -0.0229(4) 0.2173(8) 0.4275(2) 0.0217(11) Uani 1.0 2 d . . .
C35 C 0.0236(4) 0.2743(8) 0.4816(2) 0.0199(11) Uani 1.0 2 d . . .
C36 C -0.0224(4) 0.2746(8) 0.52475(19) 0.0190(11) Uani 1.0 2 d . . .
C37 C 0.0251(4) 0.2160(8) 0.5783(2) 0.0225(11) Uani 1.0 2 d . . .
C38 C -0.0169(4) 0.2049(8) 0.6187(2) 0.0222(11) Uani 1.0 2 d . . .
C39 C -0.1125(4) 0.3231(8) 0.5133(2) 0.0200(10) Uani 1.0 2 d . . .
C40 C -0.1554(4) 0.3141(8) 0.5536(2) 0.0212(11) Uani 1.0 2 d . . .
C41 C -0.1085(4) 0.2560(8) 0.6069(2) 0.0191(10) Uani 1.0 2 d . . .
C42 C -0.1549(4) 0.2379(9) 0.6487(2) 0.0244(12) Uani 1.0 2 d . . .
C43 C 0.8048(4) 0.3445(9) 0.1464(3) 0.0258(12) Uani 1.0 2 d . . .
C44 C 0.7166(4) 0.3698(8) 0.1040(2) 0.0223(11) Uani 1.0 2 d . . .
C45 C 0.7103(4) 0.4324(9) 0.0514(3) 0.0240(11) Uani 1.0 2 d . . .
C46 C 0.6285(4) 0.4439(9) 0.0111(3) 0.0257(12) Uani 1.0 2 d . . .
C47 C 0.6378(4) 0.3191(9) 0.1159(2) 0.0212(11) Uani 1.0 2 d . . .
C48 C 0.5549(4) 0.3311(8) 0.0751(2) 0.0200(10) Uani 1.0 2 d . . .
C49 C 0.5491(4) 0.3908(8) 0.0220(2) 0.0192(10) Uani 1.0 2 d . . .
C50 C 0.4602(4) 0.3909(8) -0.0211(2) 0.0215(11) Uani 1.0 2 d . . .
C51 C 0.4536(4) 0.3337(9) -0.0751(2) 0.0237(11) Uani 1.0 2 d . . .
C52 C 0.3708(4) 0.3291(9) -0.1153(2) 0.0239(11) Uani 1.0 2 d . . .
C53 C 0.3823(4) 0.4398(9) -0.0092(2) 0.0232(11) Uani 1.0 2 d . . .
C54 C 0.2994(4) 0.4354(8) -0.0488(2) 0.0206(11) Uani 1.0 2 d . . .
C55 C 0.2928(4) 0.3775(8) -0.1025(2) 0.0205(11) Uani 1.0 2 d . . .
C56 C 0.2035(4) 0.3679(8) -0.1445(2) 0.0213(11) Uani 1.0 2 d . . .
H3 H 0.7124 0.1032 0.4608 0.0271 Uiso 1.0 2 calc R . .
H4 H 0.6403 0.1168 0.5277 0.0267 Uiso 1.0 2 calc R . .
H5 H 0.4815 -0.0722 0.3497 0.0295 Uiso 1.0 2 calc R . .
H6 H 0.4097 -0.0571 0.4165 0.0253 Uiso 1.0 2 calc R . .
H9 H 0.5801 -0.0678 0.5844 0.0249 Uiso 1.0 2 calc R . .
H10 H 0.5100 -0.0871 0.6518 0.0267 Uiso 1.0 2 calc R . .
H11 H 0.3493 0.1207 0.4767 0.0249 Uiso 1.0 2 calc R . .
H12 H 0.2787 0.1043 0.5444 0.0256 Uiso 1.0 2 calc R . .
H17 H 0.2526 0.2191 0.0378 0.0231 Uiso 1.0 2 calc R . .
H18 H 0.1138 0.2277 -0.0294 0.0273 Uiso 1.0 2 calc R . .
H19 H 0.1329 0.0420 0.1492 0.0263 Uiso 1.0 2 calc R . .
H20 H -0.0055 0.0464 0.0814 0.0272 Uiso 1.0 2 calc R . .
H23 H -0.0025 0.0399 -0.0866 0.0239 Uiso 1.0 2 calc R . .
H24 H -0.1431 0.0245 -0.1535 0.0232 Uiso 1.0 2 calc R . .
H25 H -0.1259 0.2331 0.0223 0.0270 Uiso 1.0 2 calc R . .
H26 H -0.2633 0.2150 -0.0449 0.0282 Uiso 1.0 2 calc R . .
H31 H 0.2171 0.3594 0.4617 0.0293 Uiso 1.0 2 calc R . .
H32 H 0.1452 0.3684 0.5286 0.0255 Uiso 1.0 2 calc R . .
H33 H -0.0137 0.1736 0.3524 0.0288 Uiso 1.0 2 calc R . .
H34 H -0.0839 0.1824 0.4187 0.0261 Uiso 1.0 2 calc R . .
H37 H 0.0864 0.1838 0.5868 0.0270 Uiso 1.0 2 calc R . .
H38 H 0.0155 0.1634 0.6541 0.0266 Uiso 1.0 2 calc R . .
H39 H -0.1450 0.3628 0.4776 0.0240 Uiso 1.0 2 calc R . .
H40 H -0.2165 0.3475 0.5450 0.0254 Uiso 1.0 2 calc R . .
H45 H 0.7630 0.4675 0.0432 0.0288 Uiso 1.0 2 calc R . .
H46 H 0.6260 0.4879 -0.0240 0.0308 Uiso 1.0 2 calc R . .
H47 H 0.6407 0.2771 0.1513 0.0254 Uiso 1.0 2 calc R . .
H48 H 0.5020 0.2985 0.0834 0.0240 Uiso 1.0 2 calc R . .
H51 H 0.5058 0.2984 -0.0838 0.0285 Uiso 1.0 2 calc R . .
H52 H 0.3671 0.2933 -0.1513 0.0287 Uiso 1.0 2 calc R . .
H53 H 0.3860 0.4768 0.0268 0.0278 Uiso 1.0 2 calc R . .
H54 H 0.2474 0.4712 -0.0400 0.0247 Uiso 1.0 2 calc R . .

loop_
_atom_site_aniso_label
_atom_site_aniso_U_11
_atom_site_aniso_U_22
_atom_site_aniso_U_33
_atom_site_aniso_U_12
_atom_site_aniso_U_13
_atom_site_aniso_U_23
S1 0.0183(7) 0.0447(11) 0.0219(7) 0.0072(6) 0.0079(6) 0.0009(6)
S2 0.0218(7) 0.0524(12) 0.0152(6) 0.0013(7) 0.0060(5) -0.0064(6)
S3 0.0242(7) 0.0404(11) 0.0170(6) -0.0076(7) 0.0081(5) -0.0010(6)
S4 0.0209(7) 0.0449(12) 0.0256(7) 0.0020(7) 0.0114(6) 0.0061(7)
S5 0.0167(6) 0.0425(11) 0.0222(7) 0.0071(6) 0.0049(5) 0.0000(6)
S6 0.0218(7) 0.0446(11) 0.0168(6) 0.0055(7) 0.0038(5) 0.0059(6)
S7 0.0215(7) 0.0404(10) 0.0165(6) -0.0070(6) 0.0031(5) 0.0017(6)
S8 0.0160(6) 0.0459(11) 0.0238(7) -0.0022(6) 0.0051(5) -0.0086(7)
S9 0.0204(7) 0.0638(16) 0.0205(7) 0.0029(7) 0.0062(6) 0.0021(7)
S10 0.0230(8) 0.0653(14) 0.0181(6) 0.0001(7) 0.0061(6) -0.0036(7)
S11 0.0285(8) 0.0491(13) 0.0196(6) -0.0042(7) 0.0087(6) -0.0017(7)
S12 0.0232(8) 0.0509(12) 0.0275(7) 0.0041(7) 0.0113(6) 0.0069(8)
S13 0.0200(7) 0.0706(17) 0.0244(7) -0.0009(8) 0.0066(6) -0.0009(8)
S14 0.0210(7) 0.0654(16) 0.0192(7) 0.0017(8) 0.0053(6) -0.0067(7)
S15 0.0232(7) 0.0663(15) 0.0203(7) -0.0017(8) 0.0050(6) -0.0027(7)
S16 0.0216(7) 0.0530(13) 0.0258(7) -0.0042(7) 0.0082(6) -0.0005(7)
N1 0.017(3) 0.039(3) 0.016(2) 0.006(2) 0.0050(17) 0.0024(19)
N2 0.019(3) 0.046(4) 0.018(3) -0.002(3) 0.0074(18) -0.005(2)
N3 0.025(3) 0.041(4) 0.013(2) -0.007(2) 0.0080(18) -0.0017(19)
N4 0.019(3) 0.049(4) 0.019(3) 0.003(2) 0.0093(19) 0.008(2)
N5 0.019(3) 0.047(4) 0.0114(19) 0.008(3) 0.0009(16) 0.000(2)
N6 0.021(3) 0.043(3) 0.0120(19) 0.003(2) 0.0038(16) 0.0086(19)
N7 0.022(3) 0.038(3) 0.021(3) -0.008(2) 0.0046(18) -0.006(2)
N8 0.015(2) 0.037(3) 0.026(3) -0.005(2) 0.0049(18) -0.009(2)
N9 0.018(3) 0.057(4) 0.024(3) -0.001(3) 0.0065(19) 0.003(3)
N10 0.022(3) 0.048(4) 0.023(3) -0.002(3) 0.0121(19) -0.001(3)
N11 0.025(3) 0.041(4) 0.016(2) -0.005(3) 0.0035(18) -0.000(2)
N12 0.022(3) 0.047(4) 0.019(2) 0.003(3) 0.0067(18) 0.002(2)
N13 0.020(3) 0.053(4) 0.027(3) 0.005(3) 0.0055(19) 0.003(3)
N14 0.018(3) 0.048(4) 0.023(3) 0.006(3) 0.0071(18) -0.000(3)
N15 0.021(3) 0.051(4) 0.027(3) 0.001(3) 0.0076(19) -0.003(3)
N16 0.022(3) 0.047(4) 0.019(3) 0.001(3) 0.0070(18) 0.001(2)
C1 0.018(3) 0.025(3) 0.023(3) 0.003(2) 0.006(2) -0.001(2)
C2 0.019(3) 0.017(3) 0.014(3) -0.002(2) 0.0052(18) 0.0029(18)
C3 0.016(3) 0.026(3) 0.024(3) -0.003(2) 0.004(2) 0.003(3)
C4 0.022(3) 0.024(3) 0.019(3) -0.005(3) 0.004(2) -0.004(2)
C5 0.017(3) 0.034(4) 0.020(3) -0.000(3) 0.002(2) 0.003(3)
C6 0.019(3) 0.025(3) 0.018(3) -0.002(2) 0.004(2) -0.000(2)
C7 0.018(3) 0.024(3) 0.016(3) 0.001(2) 0.0056(19) 0.002(2)
C8 0.020(3) 0.022(3) 0.018(3) -0.006(2) 0.0069(19) -0.000(2)
C9 0.016(3) 0.025(3) 0.020(3) -0.003(2) 0.004(2) -0.002(2)
C10 0.018(3) 0.031(3) 0.016(3) 0.001(3) 0.0025(19) 0.004(2)
C11 0.022(3) 0.023(3) 0.017(3) -0.001(2) 0.0058(19) 0.005(2)
C12 0.016(3) 0.029(3) 0.017(3) 0.003(2) 0.0023(19) 0.005(2)
C13 0.024(3) 0.023(3) 0.016(3) -0.002(2) 0.010(2) 0.0043(19)
C14 0.021(3) 0.035(4) 0.024(3) 0.001(3) 0.009(3) 0.004(3)
C15 0.019(3) 0.031(3) 0.012(2) 0.001(2) 0.0049(18) -0.000(2)
C16 0.017(3) 0.032(3) 0.015(3) 0.000(3) 0.0053(18) -0.001(2)
C17 0.019(3) 0.021(3) 0.017(3) -0.001(2) 0.0040(18) -0.001(2)
C18 0.021(3) 0.032(4) 0.014(2) 0.002(3) 0.0037(19) 0.001(2)
C19 0.019(3) 0.028(3) 0.017(3) -0.004(3) 0.0018(19) 0.001(2)
C20 0.018(3) 0.035(4) 0.017(3) -0.004(3) 0.0070(19) -0.001(3)
C21 0.021(3) 0.023(3) 0.011(2) -0.000(2) 0.0018(18) 0.0007(19)
C22 0.019(3) 0.023(3) 0.017(3) -0.003(2) 0.0017(19) -0.002(2)
C23 0.017(3) 0.024(3) 0.019(3) -0.003(2) 0.0059(19) -0.002(2)
C24 0.022(3) 0.022(3) 0.013(2) 0.002(2) 0.0027(19) -0.0052(19)
C25 0.019(3) 0.029(3) 0.019(3) -0.006(3) 0.0056(19) -0.007(3)
C26 0.022(3) 0.025(3) 0.024(3) -0.001(3) 0.007(2) -0.003(3)
C27 0.015(3) 0.027(3) 0.019(3) -0.005(2) 0.0034(18) 0.002(2)
C28 0.020(3) 0.024(3) 0.022(3) -0.005(2) 0.004(2) -0.001(2)
C29 0.015(3) 0.032(4) 0.026(3) -0.003(3) 0.006(2) 0.000(3)
C30 0.023(3) 0.027(3) 0.016(3) 0.003(3) 0.006(2) 0.005(2)
C31 0.017(3) 0.035(4) 0.020(3) -0.003(3) 0.004(2) 0.001(3)
C32 0.027(3) 0.022(3) 0.013(2) -0.002(3) 0.0037(19) 0.000(2)
C33 0.024(3) 0.030(3) 0.016(3) -0.007(3) 0.003(2) 0.002(3)
C34 0.020(3) 0.018(3) 0.025(3) 0.001(2) 0.003(2) 0.006(2)
C35 0.020(3) 0.023(3) 0.018(3) 0.005(2) 0.0067(19) 0.0047(19)
C36 0.022(3) 0.022(3) 0.013(2) 0.000(2) 0.0045(19) 0.0035(18)
C37 0.020(3) 0.027(3) 0.018(3) 0.003(3) 0.003(2) -0.001(2)
C38 0.022(3) 0.025(3) 0.015(2) -0.002(3) -0.0010(19) 0.001(2)
C39 0.021(3) 0.019(3) 0.019(3) -0.001(2) 0.0047(19) 0.004(2)
C40 0.018(3) 0.022(3) 0.022(3) 0.004(2) 0.005(2) 0.005(2)
C41 0.020(3) 0.017(3) 0.019(3) 0.001(2) 0.004(2) 0.0014(19)
C42 0.023(3) 0.032(4) 0.018(3) 0.001(3) 0.004(2) 0.005(3)
C43 0.021(3) 0.037(4) 0.020(3) 0.002(3) 0.006(2) -0.002(3)
C44 0.021(3) 0.029(3) 0.017(3) 0.005(3) 0.0055(19) -0.005(2)
C45 0.025(3) 0.025(3) 0.026(3) 0.002(3) 0.014(3) 0.003(3)
C46 0.027(3) 0.030(3) 0.022(3) 0.004(3) 0.010(3) 0.005(3)
C47 0.020(3) 0.026(3) 0.019(3) 0.001(3) 0.009(2) -0.004(2)
C48 0.017(3) 0.025(3) 0.018(3) -0.003(2) 0.0050(18) -0.002(2)
C49 0.021(3) 0.018(3) 0.019(3) 0.002(2) 0.0072(19) 0.0005(19)
C50 0.021(3) 0.022(3) 0.021(3) 0.002(2) 0.005(2) 0.004(2)
C51 0.025(3) 0.027(3) 0.022(3) -0.005(3) 0.011(2) 0.001(3)
C52 0.022(3) 0.033(3) 0.019(3) 0.008(3) 0.009(2) -0.001(3)
C53 0.026(3) 0.029(3) 0.016(3) 0.005(3) 0.009(2) 0.000(3)
C54 0.021(3) 0.020(3) 0.024(3) 0.001(2) 0.012(2) 0.002(2)
C55 0.019(3) 0.020(3) 0.022(3) 0.001(2) 0.006(2) 0.001(2)
C56 0.022(3) 0.023(3) 0.021(3) 0.001(2) 0.009(2) 0.002(2)

loop_
_atom_type_symbol
_atom_type_description
_atom_type_scat_dispersion_real
_atom_type_scat_dispersion_imag
_atom_type_scat_source
C C 0.0033 0.0016
;
International Tables for Crystallography
(1992, Vol. C, Tables 4.2.6.8 and 6.1.1.4)
;
H H 0.0000 0.0000
;
International Tables for Crystallography
(1992, Vol. C, Table 6.1.1.4)
;
N N 0.0061 0.0033
;
International Tables for Crystallography
(1992, Vol. C, Tables 4.2.6.8 and 6.1.1.4)
;
S S 0.1246 0.1234
;
International Tables for Crystallography
(1992, Vol. C, Tables 4.2.6.8 and 6.1.1.4)
;

loop_
_geom_angle_atom_site_label_1
_geom_angle_atom_site_label_2
_geom_angle_atom_site_label_3
_geom_angle
_geom_angle_publ_flag
_geom_angle_site_symmetry_1
_geom_angle_site_symmetry_2
_geom_angle_site_symmetry_3
S2 S1 N1 94.58(17) yes . . .
S1 S2 N2 94.55(17) yes . . .
S4 S3 N3 94.21(17) yes . . .
S3 S4 N4 94.68(18) yes . . .
S6 S5 N5 94.4(2) yes . . .
S5 S6 N6 94.25(19) yes . . .
S8 S7 N7 94.3(2) yes . . .
S7 S8 N8 94.6(2) yes . . .
S10 S9 N9 94.96(18) yes . . .
S9 S10 N10 94.40(18) yes . . .
S12 S11 N11 93.87(17) yes . . .
S11 S12 N12 94.95(18) yes . . .
S14 S13 N13 94.8(3) yes . . .
S13 S14 N14 94.1(2) yes . . .
S16 S15 N15 94.6(3) yes . . .
S15 S16 N16 94.7(2) yes . . .
S1 N1 C1 113.9(4) yes . . .
S2 N2 C1 114.0(4) yes . . .
S3 N3 C14 114.7(5) yes . . .
S4 N4 C14 115.0(4) yes . . .
S5 N5 C15 114.9(4) yes . . .
S6 N6 C15 114.7(4) yes . . .
S7 N7 C28 114.6(5) yes . . .
S8 N8 C28 114.6(4) yes . . .
S9 N9 C29 114.1(4) yes . . .
S10 N10 C29 114.6(5) yes . . .
S11 N11 C42 115.1(5) yes . . .
S12 N12 C42 114.6(4) yes . . .
S13 N13 C43 114.8(4) yes . . .
S14 N14 C43 115.0(5) yes . . .
S15 N15 C56 114.3(5) yes . . .
S16 N16 C56 114.2(4) yes . . .
N1 C1 N2 122.9(6) yes . . .
N1 C1 C2 118.4(5) yes . . .
N2 C1 C2 118.7(5) yes . . .
C1 C2 C3 119.3(5) yes . . .
C1 C2 C5 121.8(5) yes . . .
C3 C2 C5 118.9(6) yes . . .
C2 C3 C4 120.8(5) yes . . .
C3 C4 C7 120.5(5) yes . . .
C2 C5 C6 120.0(5) yes . . .
C5 C6 C7 122.0(5) yes . . .
C4 C7 C6 117.8(6) yes . . .
C4 C7 C8 120.7(5) yes . . .
C6 C7 C8 121.5(5) yes . . .
C7 C8 C9 119.7(5) yes . . .
C7 C8 C11 121.9(5) yes . . .
C9 C8 C11 118.4(6) yes . . .
C8 C9 C10 120.7(5) yes . . .
C9 C10 C13 121.3(5) yes . . .
C8 C11 C12 121.1(5) yes . . .
C11 C12 C13 121.0(5) yes . . .
C10 C13 C12 117.6(6) yes . . .
C10 C13 C14 120.8(5) yes . . .
C12 C13 C14 121.5(5) yes . . .
N3 C14 N4 121.3(6) yes . . .
N3 C14 C13 120.1(5) yes . . .
N4 C14 C13 118.6(5) yes . . .
N5 C15 N6 121.8(5) yes . . .
N5 C15 C16 118.9(5) yes . . .
N6 C15 C16 119.3(5) yes . . .
C15 C16 C17 120.1(5) yes . . .
C15 C16 C19 120.7(5) yes . . .
C17 C16 C19 119.2(4) yes . . .
C16 C17 C18 120.7(6) yes . . .
C17 C18 C21 120.5(5) yes . . .
C16 C19 C20 119.7(5) yes . . .
C19 C20 C21 121.2(6) yes . . .
C18 C21 C20 118.6(5) yes . . .
C18 C21 C22 120.9(5) yes . . .
C20 C21 C22 120.4(5) yes . . .
C21 C22 C23 119.3(5) yes . . .
C21 C22 C25 121.6(5) yes . . .
C23 C22 C25 119.1(5) yes . . .
C22 C23 C24 119.1(5) yes . . .
C23 C24 C27 120.9(5) yes . . .
C22 C25 C26 120.4(5) yes . . .
C25 C26 C27 121.4(6) yes . . .
C24 C27 C26 119.2(5) yes . . .
C24 C27 C28 119.0(5) yes . . .
C26 C27 C28 121.8(6) yes . . .
N7 C28 N8 121.8(5) yes . . .
N7 C28 C27 120.7(6) yes . . .
N8 C28 C27 117.5(5) yes . . .
N9 C29 N10 122.0(6) yes . . .
N9 C29 C30 118.1(5) yes . . .
N10 C29 C30 119.9(5) yes . . .
C29 C30 C31 119.5(5) yes . . .
C29 C30 C33 121.9(5) yes . . .
C31 C30 C33 118.6(6) yes . . .
C30 C31 C32 119.9(5) yes . . .
C31 C32 C35 121.5(5) yes . . .
C30 C33 C34 121.0(5) yes . . .
C33 C34 C35 121.0(6) yes . . .
C32 C35 C34 117.9(6) yes . . .
C32 C35 C36 121.7(5) yes . . .
C34 C35 C36 120.5(5) yes . . .
C35 C36 C37 119.5(5) yes . . .
C35 C36 C39 121.9(5) yes . . .
C37 C36 C39 118.6(6) yes . . .
C36 C37 C38 121.0(6) yes . . .
C37 C38 C41 120.2(5) yes . . .
C36 C39 C40 121.0(5) yes . . .
C39 C40 C41 120.6(5) yes . . .
C38 C41 C40 118.7(6) yes . . .
C38 C41 C42 120.7(5) yes . . .
C40 C41 C42 120.5(5) yes . . .
N11 C42 N12 121.5(6) yes . . .
N11 C42 C41 119.5(5) yes . . .
N12 C42 C41 118.9(5) yes . . .
N13 C43 N14 121.4(5) yes . . .
N13 C43 C44 118.2(5) yes . . .
N14 C43 C44 120.4(6) yes . . .
C43 C44 C45 121.6(6) yes . . .
C43 C44 C47 119.4(5) yes . . .
C45 C44 C47 118.9(5) yes . . .
C44 C45 C46 121.3(6) yes . . .
C45 C46 C49 120.6(6) yes . . .
C44 C47 C48 119.8(5) yes . . .
C47 C48 C49 121.1(6) yes . . .
C46 C49 C48 118.2(5) yes . . .
C46 C49 C50 122.3(5) yes . . .
C48 C49 C50 119.4(5) yes . . .
C49 C50 C51 120.0(6) yes . . .
C49 C50 C53 121.3(5) yes . . .
C51 C50 C53 118.7(5) yes . . .
C50 C51 C52 120.4(6) yes . . .
C51 C52 C55 120.2(6) yes . . .
C50 C53 C54 121.4(6) yes . . .
C53 C54 C55 120.0(6) yes . . .
C52 C55 C54 119.3(5) yes . . .
C52 C55 C56 120.9(5) yes . . .
C54 C55 C56 119.8(6) yes . . .
N15 C56 N16 122.2(5) yes . . .
N15 C56 C55 119.3(6) yes . . .
N16 C56 C55 118.5(5) yes . . .
C2 C3 H3 119.630 no . . .
C4 C3 H3 119.593 no . . .
C3 C4 H4 119.743 no . . .
C7 C4 H4 119.728 no . . .
C2 C5 H5 119.991 no . . .
C6 C5 H5 119.992 no . . .
C5 C6 H6 118.990 no . . .
C7 C6 H6 119.006 no . . .
C8 C9 H9 119.669 no . . .
C10 C9 H9 119.673 no . . .
C9 C10 H10 119.373 no . . .
C13 C10 H10 119.351 no . . .
C8 C11 H11 119.438 no . . .
C12 C11 H11 119.440 no . . .
C11 C12 H12 119.513 no . . .
C13 C12 H12 119.505 no . . .
C16 C17 H17 119.621 no . . .
C18 C17 H17 119.631 no . . .
C17 C18 H18 119.739 no . . .
C21 C18 H18 119.730 no . . .
C16 C19 H19 120.141 no . . .
C20 C19 H19 120.149 no . . .
C19 C20 H20 119.384 no . . .
C21 C20 H20 119.377 no . . .
C22 C23 H23 120.466 no . . .
C24 C23 H23 120.452 no . . .
C23 C24 H24 119.572 no . . .
C27 C24 H24 119.567 no . . .
C22 C25 H25 119.790 no . . .
C26 C25 H25 119.781 no . . .
C25 C26 H26 119.305 no . . .
C27 C26 H26 119.308 no . . .
C30 C31 H31 120.035 no . . .
C32 C31 H31 120.064 no . . .
C31 C32 H32 119.256 no . . .
C35 C32 H32 119.236 no . . .
C30 C33 H33 119.480 no . . .
C34 C33 H33 119.470 no . . .
C33 C34 H34 119.493 no . . .
C35 C34 H34 119.461 no . . .
C36 C37 H37 119.508 no . . .
C38 C37 H37 119.522 no . . .
C37 C38 H38 119.915 no . . .
C41 C38 H38 119.918 no . . .
C36 C39 H39 119.500 no . . .
C40 C39 H39 119.505 no . . .
C39 C40 H40 119.713 no . . .
C41 C40 H40 119.714 no . . .
C44 C45 H45 119.322 no . . .
C46 C45 H45 119.339 no . . .
C45 C46 H46 119.684 no . . .
C49 C46 H46 119.695 no . . .
C44 C47 H47 120.122 no . . .
C48 C47 H47 120.119 no . . .
C47 C48 H48 119.423 no . . .
C49 C48 H48 119.435 no . . .
C50 C51 H51 119.791 no . . .
C52 C51 H51 119.769 no . . .
C51 C52 H52 119.884 no . . .
C55 C52 H52 119.894 no . . .
C50 C53 H53 119.317 no . . .
C54 C53 H53 119.327 no . . .
C53 C54 H54 120.007 no . . .
C55 C54 H54 120.034 no . . .

loop_
_geom_bond_atom_site_label_1
_geom_bond_atom_site_label_2
_geom_bond_distance
_geom_bond_publ_flag
_geom_bond_site_symmetry_1
_geom_bond_site_symmetry_2
S1 S2 2.0847(19) yes . .
S1 N1 1.644(6) yes . .
S2 N2 1.645(6) yes . .
S3 S4 2.0859(19) yes . .
S3 N3 1.637(6) yes . .
S4 N4 1.620(6) yes . .
S5 S6 2.083(3) yes . .
S5 N5 1.635(4) yes . .
S6 N6 1.635(5) yes . .
S7 S8 2.089(3) yes . .
S7 N7 1.628(5) yes . .
S8 N8 1.619(4) yes . .
S9 S10 2.081(2) yes . .
S9 N9 1.631(6) yes . .
S10 N10 1.632(6) yes . .
S11 S12 2.080(2) yes . .
S11 N11 1.640(6) yes . .
S12 N12 1.628(6) yes . .
S13 S14 2.079(3) yes . .
S13 N13 1.624(5) yes . .
S14 N14 1.641(5) yes . .
S15 S16 2.076(3) yes . .
S15 N15 1.632(5) yes . .
S16 N16 1.637(5) yes . .
N1 C1 1.337(7) yes . .
N2 C1 1.334(7) yes . .
N3 C14 1.339(7) yes . .
N4 C14 1.343(8) yes . .
N5 C15 1.326(8) yes . .
N6 C15 1.341(7) yes . .
N7 C28 1.336(8) yes . .
N8 C28 1.344(8) yes . .
N9 C29 1.344(8) yes . .
N10 C29 1.340(7) yes . .
N11 C42 1.332(7) yes . .
N12 C42 1.340(8) yes . .
N13 C43 1.345(9) yes . .
N14 C43 1.329(8) yes . .
N15 C56 1.341(8) yes . .
N16 C56 1.333(8) yes . .
C1 C2 1.469(9) yes . .
C2 C3 1.403(7) yes . .
C2 C5 1.391(8) yes . .
C3 C4 1.380(9) yes . .
C4 C7 1.411(8) yes . .
C5 C6 1.381(9) yes . .
C6 C7 1.392(7) yes . .
C7 C8 1.476(9) yes . .
C8 C9 1.410(7) yes . .
C8 C11 1.385(8) yes . .
C9 C10 1.376(9) yes . .
C10 C13 1.409(8) yes . .
C11 C12 1.389(9) yes . .
C12 C13 1.401(7) yes . .
C13 C14 1.454(9) yes . .
C15 C16 1.480(7) yes . .
C16 C17 1.397(8) yes . .
C16 C19 1.400(8) yes . .
C17 C18 1.383(7) yes . .
C18 C21 1.393(9) yes . .
C19 C20 1.383(7) yes . .
C20 C21 1.404(8) yes . .
C21 C22 1.483(7) yes . .
C22 C23 1.420(8) yes . .
C22 C25 1.398(9) yes . .
C23 C24 1.393(7) yes . .
C24 C27 1.399(8) yes . .
C25 C26 1.375(7) yes . .
C26 C27 1.378(8) yes . .
C27 C28 1.478(7) yes . .
C29 C30 1.472(9) yes . .
C30 C31 1.401(7) yes . .
C30 C33 1.400(9) yes . .
C31 C32 1.376(9) yes . .
C32 C35 1.390(8) yes . .
C33 C34 1.352(9) yes . .
C34 C35 1.410(7) yes . .
C35 C36 1.483(9) yes . .
C36 C37 1.406(7) yes . .
C36 C39 1.387(8) yes . .
C37 C38 1.378(9) yes . .
C38 C41 1.412(8) yes . .
C39 C40 1.387(9) yes . .
C40 C41 1.396(7) yes . .
C41 C42 1.464(9) yes . .
C43 C44 1.477(7) yes . .
C44 C45 1.390(8) yes . .
C44 C47 1.398(9) yes . .
C45 C46 1.374(7) yes . .
C46 C49 1.399(9) yes . .
C47 C48 1.392(7) yes . .
C48 C49 1.398(8) yes . .
C49 C50 1.481(7) yes . .
C50 C51 1.410(8) yes . .
C50 C53 1.382(9) yes . .
C51 C52 1.382(7) yes . .
C52 C55 1.393(9) yes . .
C53 C54 1.377(7) yes . .
C54 C55 1.403(8) yes . .
C55 C56 1.477(7) yes . .
C3 H3 0.940 no . .
C4 H4 0.940 no . .
C5 H5 0.940 no . .
C6 H6 0.940 no . .
C9 H9 0.940 no . .
C10 H10 0.940 no . .
C11 H11 0.940 no . .
C12 H12 0.940 no . .
C17 H17 0.940 no . .
C18 H18 0.940 no . .
C19 H19 0.940 no . .
C20 H20 0.940 no . .
C23 H23 0.940 no . .
C24 H24 0.940 no . .
C25 H25 0.940 no . .
C26 H26 0.940 no . .
C31 H31 0.940 no . .
C32 H32 0.940 no . .
C33 H33 0.940 no . .
C34 H34 0.940 no . .
C37 H37 0.940 no . .
C38 H38 0.940 no . .
C39 H39 0.940 no . .
C40 H40 0.940 no . .
C45 H45 0.940 no . .
C46 H46 0.940 no . .
C47 H47 0.940 no . .
C48 H48 0.940 no . .
C51 H51 0.940 no . .
C52 H52 0.940 no . .
C53 H53 0.940 no . .
C54 H54 0.940 no . .

loop_
_geom_contact_atom_site_label_1
_geom_contact_atom_site_label_2
_geom_contact_distance
_geom_contact_publ_flag
_geom_contact_site_symmetry_1
_geom_contact_site_symmetry_2
N1 C3 2.819(9) no . .
N2 C5 2.864(9) no . .
N3 C10 2.877(9) no . .
N4 C12 2.850(9) no . .
N5 C17 2.841(6) no . .
N6 C19 2.882(6) no . .
N7 C24 2.864(6) no . .
N8 C26 2.849(7) no . .
N9 C31 2.813(9) no . .
N10 C33 2.898(9) no . .
N11 C38 2.865(9) no . .
N12 C40 2.838(9) no . .
N13 C45 2.864(7) no . .
N14 C47 2.872(6) no . .
N15 C52 2.876(7) no . .
N16 C54 2.835(7) no . .
C2 C7 2.815(9) no . .
C3 C6 2.760(8) no . .
C4 C5 2.782(7) no . .
C4 C9 3.001(9) no . .
C6 C11 3.031(9) no . .
C8 C13 2.826(9) no . .
C9 C12 2.773(8) no . .
C10 C11 2.769(7) no . .
C16 C21 2.805(6) no . .
C17 C20 2.767(9) no . .
C18 C19 2.788(8) no . .
C18 C23 3.002(7) no . .
C20 C25 3.032(7) no . .
C22 C27 2.801(7) no . .
C23 C26 2.785(9) no . .
C24 C25 2.777(8) no . .
C30 C35 2.801(9) no . .
C31 C34 2.769(8) no . .
C32 C33 2.758(7) no . .
C32 C37 3.013(9) no . .
C34 C39 3.025(9) no . .
C36 C41 2.811(9) no . .
C37 C40 2.774(8) no . .
C38 C39 2.779(7) no . .
C44 C49 2.809(7) no . .
C45 C48 2.760(9) no . .
C46 C47 2.780(9) no . .
C46 C51 3.038(7) no . .
C48 C53 2.988(7) no . .
C50 C55 2.797(7) no . .
C51 C54 2.775(9) no . .
C52 C53 2.773(8) no . .
S1 S4 3.197(3) no . 2_656
S1 S15 3.346(3) no . 2_645
S1 N15 3.397(6) no . 2_645
S2 S3 3.161(3) no . 2_656
S2 S5 3.3136(19) no . .
S2 N15 3.166(6) no . 2_645
S3 S2 3.161(3) no . 2_646
S3 S8 3.247(2) no . 1_656
S3 N2 3.558(6) no . 2_646
S3 N14 3.053(6) no . 2_646
S3 C47 3.588(6) no . 2_646
S4 S1 3.197(3) no . 2_646
S4 S14 3.236(3) no . 2_646
S4 N1 3.598(6) no . 2_646
S4 N14 3.249(6) no . 2_646
S5 S2 3.3136(19) no . .
S5 S8 3.184(3) no . 2_555
S5 N2 3.390(5) no . .
S6 S7 3.156(3) no . 2_555
S6 S9 3.346(3) no . .
S6 N2 3.135(5) no . .
S7 S6 3.156(3) no . 2_545
S7 S12 3.280(3) no . 1_554
S7 N3 3.062(5) no . 1_454
S7 N6 3.558(6) no . 2_545
S7 C10 3.551(5) no . 1_454
S8 S3 3.247(2) no . 1_454
S8 S5 3.184(3) no . 2_545
S8 N3 3.230(5) no . 1_454
S9 S6 3.346(3) no . .
S9 S12 3.240(4) no . 2_556
S9 N6 3.459(5) no . .
S9 C9 3.574(5) no . 2_656
S10 S11 3.243(4) no . 2_556
S10 S13 3.192(2) no . 1_455
S10 N6 3.138(6) no . .
S11 S10 3.243(4) no . 2_546
S11 S16 3.373(3) no . 1_556
S11 N7 3.094(6) no . 1_556
S11 C24 3.534(6) no . 1_556
S12 S7 3.280(3) no . 1_556
S12 S9 3.240(4) no . 2_546
S12 N7 3.226(6) no . 1_556
S13 S10 3.192(2) no . 1_655
S13 S16 3.261(4) no . 2_645
S13 N10 3.281(5) no . 1_655
S14 S4 3.236(3) no . 2_656
S14 S15 3.261(4) no . 2_645
S14 N10 3.024(5) no . 1_655
S14 N15 3.599(7) no . 2_645
S15 S1 3.346(3) no . 2_655
S15 S14 3.261(4) no . 2_655
S15 N11 3.197(5) no . 1_554
S16 S11 3.373(3) no . 1_554
S16 S13 3.261(4) no . 2_655
S16 N11 3.342(5) no . 1_554
N1 S4 3.598(6) no . 2_656
N1 N4 3.324(8) no . 2_656
N1 C14 3.589(8) no . 2_656
N2 S3 3.558(6) no . 2_656
N2 S5 3.390(5) no . .
N2 S6 3.135(5) no . .
N2 N3 3.282(8) no . 2_656
N3 S7 3.062(5) no . 1_656
N3 S8 3.230(5) no . 1_656
N3 N2 3.282(8) no . 2_646
N3 C1 3.528(8) no . 2_646
N4 N1 3.324(8) no . 2_646
N5 N8 3.319(8) no . 2_555
N6 S7 3.558(6) no . 2_555
N6 S9 3.459(5) no . .
N6 S10 3.138(6) no . .
N6 N7 3.261(8) no . 2_555
N7 S11 3.094(6) no . 1_554
N7 S12 3.226(6) no . 1_554
N7 N6 3.261(8) no . 2_545
N7 C15 3.548(8) no . 2_545
N8 N5 3.319(8) no . 2_545
N9 N12 3.372(9) no . 2_556
N10 S13 3.281(5) no . 1_455
N10 S14 3.024(5) no . 1_455
N10 N11 3.396(9) no . 2_556
N11 S15 3.197(5) no . 1_556
N11 S16 3.342(5) no . 1_556
N11 N10 3.396(9) no . 2_546
N12 N9 3.372(9) no . 2_546
N13 N16 3.371(9) no . 2_645
N14 S3 3.053(6) no . 2_656
N14 S4 3.249(6) no . 2_656
N14 N15 3.343(9) no . 2_645
N14 C56 3.590(9) no . 2_645
N15 S1 3.397(6) no . 2_655
N15 S2 3.166(6) no . 2_655
N15 S14 3.599(7) no . 2_655
N15 N14 3.343(9) no . 2_655
N16 N13 3.371(9) no . 2_655
C1 N3 3.528(8) no . 2_656
C1 C14 3.354(9) no . 2_656
C2 C10 3.356(8) no . 2_656
C2 C12 3.457(8) no . 2_646
C2 C13 3.491(8) no . 2_656
C3 C10 3.522(8) no . 2_656
C3 C12 3.557(9) no . 2_656
C3 C13 3.395(8) no . 2_656
C4 C8 3.421(8) no . 2_656
C4 C9 3.538(8) no . 2_656
C4 C11 3.578(8) no . 2_646
C4 C11 3.580(8) no . 2_656
C5 C10 3.490(9) no . 2_656
C6 C8 3.467(8) no . 2_646
C6 C9 3.515(8) no . 2_656
C7 C8 3.585(8) no . 2_646
C7 C8 3.574(8) no . 2_656
C7 C9 3.409(8) no . 2_656
C7 C11 3.561(8) no . 2_646
C8 C4 3.421(8) no . 2_646
C8 C6 3.467(8) no . 2_656
C8 C7 3.574(8) no . 2_646
C8 C7 3.585(8) no . 2_656
C9 S9 3.574(5) no . 2_646
C9 C4 3.538(8) no . 2_646
C9 C6 3.515(8) no . 2_646
C9 C7 3.409(8) no . 2_646
C10 S7 3.551(5) no . 1_656
C10 C2 3.356(8) no . 2_646
C10 C3 3.522(8) no . 2_646
C10 C5 3.490(9) no . 2_646
C11 C4 3.580(8) no . 2_646
C11 C4 3.578(8) no . 2_656
C11 C7 3.561(8) no . 2_656
C12 C2 3.457(8) no . 2_656
C12 C3 3.557(9) no . 2_646
C13 C2 3.491(8) no . 2_646
C13 C3 3.395(8) no . 2_646
C14 N1 3.589(8) no . 2_646
C14 C1 3.354(9) no . 2_646
C15 N7 3.548(8) no . 2_555
C15 C28 3.370(9) no . 2_555
C16 C24 3.349(8) no . 2_555
C16 C26 3.459(9) no . 2_545
C16 C27 3.469(8) no . 2_555
C17 C24 3.553(8) no . 2_555
C17 C26 3.532(8) no . 2_555
C17 C27 3.400(8) no . 2_555
C18 C22 3.443(9) no . 2_555
C18 C23 3.591(9) no . 2_555
C18 C25 3.580(9) no . 2_545
C18 C25 3.578(9) no . 2_555
C19 C24 3.478(8) no . 2_555
C20 C22 3.415(9) no . 2_545
C20 C23 3.519(9) no . 2_555
C21 C22 3.592(8) no . 2_545
C21 C22 3.563(8) no . 2_555
C21 C23 3.429(8) no . 2_555
C21 C25 3.526(8) no . 2_545
C22 C18 3.443(9) no . 2_545
C22 C20 3.415(9) no . 2_555
C22 C21 3.563(8) no . 2_545
C22 C21 3.592(8) no . 2_555
C23 C18 3.591(9) no . 2_545
C23 C20 3.519(9) no . 2_545
C23 C21 3.429(8) no . 2_545
C24 S11 3.534(6) no . 1_554
C24 C16 3.349(8) no . 2_545
C24 C17 3.553(8) no . 2_545
C24 C19 3.478(8) no . 2_545
C25 C18 3.578(9) no . 2_545
C25 C18 3.580(9) no . 2_555
C25 C21 3.526(8) no . 2_555
C26 C16 3.459(9) no . 2_555
C26 C17 3.532(8) no . 2_545
C27 C16 3.469(8) no . 2_545
C27 C17 3.400(8) no . 2_545
C28 C15 3.370(9) no . 2_545
C29 C42 3.444(9) no . 2_556
C30 C38 3.447(8) no . 2_556
C30 C40 3.417(8) no . 2_546
C30 C41 3.529(8) no . 2_556
C31 C40 3.516(9) no . 2_556
C31 C41 3.434(8) no . 2_556
C32 C36 3.466(8) no . 2_556
C32 C39 3.543(8) no . 2_556
C33 C38 3.527(9) no . 2_556
C33 C40 3.590(8) no . 2_546
C33 C41 3.532(8) no . 2_546
C34 C36 3.386(8) no . 2_546
C34 C37 3.585(8) no . 2_546
C34 C37 3.567(8) no . 2_556
C34 C39 3.567(8) no . 2_546
C35 C36 3.574(8) no . 2_546
C35 C36 3.579(8) no . 2_556
C35 C37 3.488(8) no . 2_556
C35 C39 3.495(8) no . 2_546
C36 C32 3.466(8) no . 2_546
C36 C34 3.386(8) no . 2_556
C36 C35 3.579(8) no . 2_546
C36 C35 3.574(8) no . 2_556
C37 C34 3.567(8) no . 2_546
C37 C34 3.585(8) no . 2_556
C37 C35 3.488(8) no . 2_546
C38 C30 3.447(8) no . 2_546
C38 C33 3.527(9) no . 2_546
C39 C32 3.543(8) no . 2_546
C39 C34 3.567(8) no . 2_556
C39 C35 3.495(8) no . 2_556
C40 C30 3.417(8) no . 2_556
C40 C31 3.516(9) no . 2_546
C40 C33 3.590(8) no . 2_556
C41 C30 3.529(8) no . 2_546
C41 C31 3.434(8) no . 2_546
C41 C33 3.532(8) no . 2_556
C42 C29 3.444(9) no . 2_546
C43 C56 3.408(9) no . 2_645
C44 C52 3.598(9) no . 2_655
C44 C54 3.386(8) no . 2_645
C44 C55 3.520(8) no . 2_645
C45 C54 3.554(9) no . 2_645
C45 C54 3.598(9) no . 2_655
C45 C55 3.444(8) no . 2_655
C46 C50 3.520(9) no . 2_655
C46 C53 3.547(9) no . 2_655
C47 S3 3.588(6) no . 2_656
C47 C52 3.504(9) no . 2_645
C47 C54 3.523(9) no . 2_645
C47 C55 3.386(8) no . 2_645
C48 C50 3.413(8) no . 2_645
C48 C51 3.557(9) no . 2_645
C48 C51 3.594(9) no . 2_655
C48 C53 3.550(9) no . 2_645
C49 C50 3.575(8) no . 2_645
C49 C50 3.577(8) no . 2_655
C49 C51 3.448(8) no . 2_655
C49 C53 3.442(8) no . 2_645
C50 C46 3.520(9) no . 2_645
C50 C48 3.413(8) no . 2_655
C50 C49 3.577(8) no . 2_645
C50 C49 3.575(8) no . 2_655
C51 C48 3.594(9) no . 2_645
C51 C48 3.557(9) no . 2_655
C51 C49 3.448(8) no . 2_645
C52 C44 3.598(9) no . 2_645
C52 C47 3.504(9) no . 2_655
C53 C46 3.547(9) no . 2_645
C53 C48 3.550(9) no . 2_655
C53 C49 3.442(8) no . 2_655
C54 C44 3.386(8) no . 2_655
C54 C45 3.598(9) no . 2_645
C54 C45 3.554(9) no . 2_655
C54 C47 3.523(9) no . 2_655
C55 C44 3.520(8) no . 2_655
C55 C45 3.444(8) no . 2_645
C55 C47 3.386(8) no . 2_655
C56 N14 3.590(9) no . 2_655
C56 C43 3.408(9) no . 2_655
N1 H3 2.5076 no . .
N2 H5 2.5829 no . .
N3 H10 2.5808 no . .
N4 H12 2.5689 no . .
N5 H17 2.5376 no . .
N6 H19 2.5938 no . .
N7 H24 2.5469 no . .
N8 H26 2.5563 no . .
N9 H31 2.5031 no . .
N10 H33 2.6079 no . .
N11 H38 2.5732 no . .
N12 H40 2.5396 no . .
N13 H45 2.5754 no . .
N14 H47 2.5767 no . .
N15 H52 2.5835 no . .
N16 H54 2.5411 no . .
C1 H3 2.6289 no . .
C1 H5 2.6693 no . .
C2 H4 3.2657 no . .
C2 H6 3.2433 no . .
C3 H5 3.2585 no . .
C4 H6 3.2494 no . .
C4 H9 2.7350 no . .
C5 H3 3.2545 no . .
C6 H4 3.2510 no . .
C6 H11 2.8059 no . .
C7 H3 3.2693 no . .
C7 H5 3.2678 no . .
C7 H9 2.6483 no . .
C7 H11 2.6631 no . .
C8 H4 2.6692 no . .
C8 H6 2.6561 no . .
C8 H10 3.2653 no . .
C8 H12 3.2568 no . .
C9 H4 2.7694 no . .
C9 H11 3.2517 no . .
C10 H12 3.2564 no . .
C11 H6 2.7758 no . .
C11 H9 3.2492 no . .
C12 H10 3.2544 no . .
C13 H9 3.2709 no . .
C13 H11 3.2707 no . .
C14 H10 2.6502 no . .
C14 H12 2.6591 no . .
C15 H17 2.6451 no . .
C15 H19 2.6667 no . .
C16 H18 3.2621 no . .
C16 H20 3.2534 no . .
C17 H19 3.2635 no . .
C18 H20 3.2522 no . .
C18 H23 2.7548 no . .
C19 H17 3.2608 no . .
C20 H18 3.2559 no . .
C20 H25 2.8137 no . .
C21 H17 3.2557 no . .
C21 H19 3.2751 no . .
C21 H23 2.6673 no . .
C21 H25 2.6802 no . .
C22 H18 2.6615 no . .
C22 H20 2.6562 no . .
C22 H24 3.2752 no . .
C22 H26 3.2513 no . .
C23 H18 2.7650 no . .
C23 H25 3.2804 no . .
C24 H26 3.2428 no . .
C25 H20 2.7811 no . .
C25 H23 3.2812 no . .
C26 H24 3.2412 no . .
C27 H23 3.2767 no . .
C27 H25 3.2439 no . .
C28 H24 2.6223 no . .
C28 H26 2.6546 no . .
C29 H31 2.6373 no . .
C29 H33 2.6760 no . .
C30 H32 3.2497 no . .
C30 H34 3.2411 no . .
C31 H33 3.2583 no . .
C32 H34 3.2486 no . .
C32 H37 2.7517 no . .
C33 H31 3.2613 no . .
C34 H32 3.2503 no . .
C34 H39 2.7927 no . .
C35 H31 3.2584 no . .
C35 H33 3.2505 no . .
C35 H37 2.6414 no . .
C35 H39 2.6701 no . .
C36 H32 2.6650 no . .
C36 H34 2.6643 no . .
C36 H38 3.2693 no . .
C36 H40 3.2576 no . .
C37 H32 2.7802 no . .
C37 H39 3.2520 no . .
C38 H40 3.2664 no . .
C39 H34 2.7719 no . .
C39 H37 3.2494 no . .
C40 H38 3.2653 no . .
C41 H37 3.2653 no . .
C41 H39 3.2609 no . .
C42 H38 2.6663 no . .
C42 H40 2.6430 no . .
C43 H45 2.6622 no . .
C43 H47 2.6392 no . .
C44 H46 3.2529 no . .
C44 H48 3.2592 no . .
C45 H47 3.2525 no . .
C46 H48 3.2500 no . .
C46 H51 2.7902 no . .
C47 H45 3.2489 no . .
C48 H46 3.2515 no . .
C48 H53 2.7466 no . .
C49 H45 3.2523 no . .
C49 H47 3.2755 no . .
C49 H51 2.6588 no . .
C49 H53 2.6496 no . .
C50 H46 2.6926 no . .
C50 H48 2.6308 no . .
C50 H52 3.2708 no . .
C50 H54 3.2497 no . .
C51 H46 2.8252 no . .
C51 H53 3.2514 no . .
C52 H54 3.2623 no . .
C53 H48 2.7195 no . .
C53 H51 3.2502 no . .
C54 H52 3.2630 no . .
C55 H51 3.2520 no . .
C55 H53 3.2532 no . .
C56 H52 2.6581 no . .
C56 H54 2.6488 no . .
H3 H4 2.3106 no . .
H4 H9 2.3525 no . .
H5 H6 2.3068 no . .
H6 H11 2.3946 no . .
H9 H10 2.3020 no . .
H11 H12 2.3141 no . .
H17 H18 2.3143 no . .
H18 H23 2.3665 no . .
H19 H20 2.3168 no . .
H20 H25 2.4188 no . .
H23 H24 2.3335 no . .
H25 H26 2.3023 no . .
H31 H32 2.3062 no . .
H32 H37 2.3678 no . .
H33 H34 2.2770 no . .
H34 H39 2.3863 no . .
H37 H38 2.3105 no . .
H39 H40 2.3160 no . .
H45 H46 2.2998 no . .
H46 H51 2.4337 no . .
H47 H48 2.3258 no . .
H48 H53 2.3206 no . .
H51 H52 2.3167 no . .
H53 H54 2.3076 no . .
S1 H33 3.2107 no . 1_655
S1 H34 2.9565 no . 1_655
S1 H37 3.3723 no . 2_646
S2 H47 3.3820 no . .
S2 H52 3.0430 no . 2_645
S3 H47 2.8393 no . 2_646
S4 H33 3.4306 no . 2_546
S4 H34 3.2420 no . 2_546
S4 H37 3.0634 no . .
S4 H38 3.2301 no . .
S5 H47 3.1962 no . .
S5 H48 2.9093 no . .
S5 H51 3.4168 no . 2_645
S6 H5 3.0220 no . .
S6 H10 3.4580 no . 2_656
S7 H10 2.7798 no . 1_454
S8 H47 3.5592 no . 2_545
S8 H48 3.2481 no . 2_545
S8 H51 3.0760 no . 1_455
S8 H52 3.2419 no . 1_455
S9 H6 3.3530 no . .
S9 H9 2.8507 no . 2_656
S9 H10 3.1589 no . 2_656
S10 H19 3.0976 no . .
S10 H24 3.3792 no . 2_555
S11 H24 2.7923 no . 1_556
S12 H5 3.2525 no . 2_556
S12 H6 3.1332 no . 2_556
S12 H9 3.3452 no . 1_455
S13 H19 3.4121 no . 1_655
S13 H20 3.2326 no . 1_655
S13 H23 3.0265 no . 2_655
S13 H24 3.2906 no . 2_655
S14 H33 2.8703 no . 1_655
S15 H38 2.9348 no . 1_554
S16 H19 3.2128 no . 2_555
S16 H20 2.9731 no . 2_555
S16 H23 3.4171 no . .
N1 H32 2.7650 no . 2_646
N1 H34 2.8871 no . 1_655
N1 H37 3.4410 no . 2_646
N4 H34 3.2460 no . 2_546
N4 H37 2.8803 no . .
N4 H39 2.8637 no . 2_546
N5 H46 2.8093 no . 2_645
N5 H48 2.8913 no . .
N5 H51 3.4047 no . 2_645
N8 H48 3.2856 no . 2_545
N8 H51 2.8693 no . 1_455
N8 H53 2.8109 no . 2_545
N9 H6 3.3447 no . .
N9 H9 2.8377 no . 2_656
N9 H11 2.8050 no . .
N12 H4 2.8581 no . 1_455
N12 H6 2.8919 no . 2_556
N12 H9 3.4002 no . 1_455
N13 H20 3.2197 no . 1_655
N13 H23 2.8897 no . 2_655
N13 H25 2.8196 no . 1_655
N16 H18 2.7762 no . .
N16 H20 2.8756 no . 2_555
N16 H23 3.4709 no . .
C2 H10 3.3823 no . 2_656
C2 H12 3.5379 no . 2_646
C3 H12 3.5020 no . 2_646
C3 H31 2.9340 no . 2_646
C3 H32 3.3810 no . 2_646
C3 H40 3.2904 no . 1_655
C4 H6 3.5674 no . 2_656
C4 H11 3.3836 no . 2_646
C4 H31 3.0471 no . 2_646
C4 H40 3.2765 no . 1_655
C5 H10 3.3165 no . 2_656
C6 H4 3.4944 no . 2_646
C6 H9 3.3573 no . 2_656
C7 H9 3.4296 no . 2_656
C7 H11 3.5608 no . 2_646
C8 H4 3.4548 no . 2_646
C8 H6 3.5904 no . 2_656
C9 H6 3.5718 no . 2_656
C10 H5 3.5029 no . 2_656
C11 H4 3.4371 no . 2_646
C11 H31 3.2028 no . .
C11 H40 3.0304 no . 2_546
C12 H3 3.4091 no . 2_646
C12 H31 3.2646 no . .
C12 H39 3.2353 no . 2_546
C12 H40 3.0728 no . 2_546
C13 H3 3.4372 no . 2_646
C16 H24 3.3940 no . 2_555
C16 H26 3.5202 no . 2_545
C17 H26 3.5073 no . 2_545
C17 H45 2.9691 no . 2_645
C17 H46 3.2538 no . 2_645
C17 H54 3.2525 no . .
C18 H20 3.4883 no . 2_555
C18 H25 3.3615 no . 2_545
C18 H45 3.0071 no . 2_645
C18 H54 3.3141 no . .
C19 H24 3.3290 no . 2_555
C20 H18 3.4968 no . 2_545
C20 H23 3.3767 no . 2_555
C21 H23 3.4721 no . 2_555
C21 H25 3.5008 no . 2_545
C22 H18 3.5098 no . 2_545
C22 H20 3.4805 no . 2_555
C23 H20 3.5052 no . 2_555
C24 H19 3.5049 no . 2_555
C25 H18 3.4641 no . 2_545
C25 H45 3.2071 no . 1_455
C25 H54 3.0337 no . 2_545
C26 H17 3.3981 no . 2_545
C26 H45 3.3278 no . 1_455
C26 H53 3.3314 no . 2_545
C26 H54 3.0027 no . 2_545
C27 H17 3.4533 no . 2_545
C30 H38 3.5007 no . 2_556
C30 H40 3.4827 no . 2_546
C31 H3 3.2068 no . 2_656
C31 H11 3.2187 no . .
C31 H12 2.9640 no . .
C31 H40 3.5191 no . 2_546
C32 H3 3.2679 no . 2_656
C32 H12 2.9740 no . .
C32 H34 3.5121 no . 2_556
C32 H39 3.4097 no . 2_546
C33 H38 3.3918 no . 2_556
C34 H32 3.5190 no . 2_546
C34 H37 3.4643 no . 2_556
C35 H37 3.5662 no . 2_556
C35 H39 3.4798 no . 2_546
C36 H32 3.5151 no . 2_546
C36 H34 3.4434 no . 2_556
C37 H34 3.4511 no . 2_556
C38 H33 3.4316 no . 2_556
C39 H3 3.0776 no . 1_455
C39 H12 3.2517 no . 2_556
C39 H32 3.4107 no . 2_546
C40 H3 3.0255 no . 1_455
C40 H4 3.3548 no . 1_455
C40 H12 3.3641 no . 2_556
C40 H31 3.3774 no . 2_546
C41 H31 3.4862 no . 2_546
C41 H33 3.5216 no . 2_556
C44 H54 3.4129 no . 2_645
C45 H17 3.2410 no . 2_655
C45 H25 3.1971 no . 1_655
C45 H26 3.0392 no . 1_655
C45 H54 3.3903 no . 2_645
C46 H17 3.2008 no . 2_655
C46 H26 3.0031 no . 1_655
C46 H53 3.4637 no . 2_645
C47 H52 3.5137 no . 2_655
C48 H51 3.4958 no . 2_655
C49 H51 3.5387 no . 2_655
C49 H53 3.4764 no . 2_645
C50 H46 3.5153 no . 2_645
C50 H48 3.4532 no . 2_655
C51 H48 3.4127 no . 2_655
C51 H53 3.5192 no . 2_645
C52 H47 3.3205 no . 2_655
C53 H17 3.0759 no . .
C53 H26 3.2800 no . 2_555
C53 H46 3.3509 no . 2_645
C53 H51 3.5659 no . 2_655
C54 H17 2.9635 no . .
C54 H18 3.4151 no . .
C54 H26 3.2944 no . 2_555
C54 H45 3.4974 no . 2_645
C55 H45 3.5247 no . 2_645
C55 H47 3.4000 no . 2_655
H3 C12 3.4091 no . 2_656
H3 C13 3.4372 no . 2_656
H3 C31 3.2068 no . 2_646
H3 C32 3.2679 no . 2_646
H3 C39 3.0776 no . 1_655
H3 C40 3.0255 no . 1_655
H3 H12 3.5721 no . 2_646
H3 H12 3.5876 no . 2_656
H3 H31 2.6126 no . 2_646
H3 H32 2.7263 no . 2_646
H3 H39 2.8228 no . 1_655
H3 H40 2.7282 no . 1_655
H4 N12 2.8581 no . 1_655
H4 C6 3.4944 no . 2_656
H4 C8 3.4548 no . 2_656
H4 C11 3.4371 no . 2_656
H4 C40 3.3548 no . 1_655
H4 H6 2.9557 no . 2_656
H4 H11 3.5521 no . 2_646
H4 H31 2.8310 no . 2_646
H4 H40 2.6975 no . 1_655
H5 S6 3.0220 no . .
H5 S12 3.2525 no . 2_546
H5 C10 3.5029 no . 2_646
H5 H10 3.4700 no . 2_656
H6 S9 3.3530 no . .
H6 S12 3.1332 no . 2_546
H6 N9 3.3447 no . .
H6 N12 2.8919 no . 2_546
H6 C4 3.5674 no . 2_646
H6 C8 3.5904 no . 2_646
H6 C9 3.5718 no . 2_646
H6 H4 2.9557 no . 2_646
H6 H9 3.5009 no . 2_656
H6 H40 3.5005 no . 2_546
H9 S9 2.8507 no . 2_646
H9 S12 3.3452 no . 1_655
H9 N9 2.8377 no . 2_646
H9 N12 3.4002 no . 1_655
H9 C6 3.3573 no . 2_646
H9 C7 3.4296 no . 2_646
H9 H6 3.5009 no . 2_646
H9 H11 3.1040 no . 2_646
H10 S6 3.4580 no . 2_646
H10 S7 2.7798 no . 1_656
H10 S9 3.1589 no . 2_646
H10 C2 3.3823 no . 2_646
H10 C5 3.3165 no . 2_646
H10 H5 3.4700 no . 2_646
H11 N9 2.8050 no . .
H11 C4 3.3836 no . 2_656
H11 C7 3.5608 no . 2_656
H11 C31 3.2187 no . .
H11 H4 3.5521 no . 2_656
H11 H9 3.1040 no . 2_656
H11 H31 2.6097 no . .
H11 H40 2.7729 no . 2_546
H12 C2 3.5379 no . 2_656
H12 C3 3.5020 no . 2_656
H12 C31 2.9640 no . .
H12 C32 2.9740 no . .
H12 C39 3.2517 no . 2_546
H12 C40 3.3641 no . 2_546
H12 H3 3.5876 no . 2_646
H12 H3 3.5721 no . 2_656
H12 H31 2.7316 no . .
H12 H32 2.7433 no . .
H12 H37 3.5220 no . .
H12 H39 2.6280 no . 2_546
H12 H40 2.8575 no . 2_546
H17 C26 3.3981 no . 2_555
H17 C27 3.4533 no . 2_555
H17 C45 3.2410 no . 2_645
H17 C46 3.2008 no . 2_645
H17 C53 3.0759 no . .
H17 C54 2.9635 no . .
H17 H26 3.5500 no . 2_555
H17 H45 2.6932 no . 2_645
H17 H46 2.6122 no . 2_645
H17 H53 2.8510 no . .
H17 H54 2.6629 no . .
H18 N16 2.7762 no . .
H18 C20 3.4968 no . 2_555
H18 C22 3.5098 no . 2_555
H18 C25 3.4641 no . 2_555
H18 C54 3.4151 no . .
H18 H20 2.9037 no . 2_555
H18 H25 3.5414 no . 2_545
H18 H45 2.7685 no . 2_645
H18 H54 2.7861 no . .
H19 S10 3.0976 no . .
H19 S13 3.4121 no . 1_455
H19 S16 3.2128 no . 2_545
H19 C24 3.5049 no . 2_545
H19 H24 3.4519 no . 2_555
H20 S13 3.2326 no . 1_455
H20 S16 2.9731 no . 2_545
H20 N13 3.2197 no . 1_455
H20 N16 2.8756 no . 2_545
H20 C18 3.4883 no . 2_545
H20 C22 3.4805 no . 2_545
H20 C23 3.5052 no . 2_545
H20 H18 2.9037 no . 2_545
H20 H23 3.5300 no . 2_555
H23 S13 3.0265 no . 2_645
H23 S16 3.4171 no . .
H23 N13 2.8897 no . 2_645
H23 N16 3.4709 no . .
H23 C20 3.3767 no . 2_545
H23 C21 3.4721 no . 2_545
H23 H20 3.5300 no . 2_545
H23 H25 3.0819 no . 2_545
H23 H45 3.5882 no . 2_645
H24 S10 3.3792 no . 2_545
H24 S11 2.7923 no . 1_554
H24 S13 3.2906 no . 2_645
H24 C16 3.3940 no . 2_545
H24 C19 3.3290 no . 2_545
H24 H19 3.4519 no . 2_545
H25 N13 2.8196 no . 1_455
H25 C18 3.3615 no . 2_555
H25 C21 3.5008 no . 2_555
H25 C45 3.1971 no . 1_455
H25 H18 3.5414 no . 2_555
H25 H23 3.0819 no . 2_555
H25 H45 2.5761 no . 1_455
H25 H54 2.7917 no . 2_545
H26 C16 3.5202 no . 2_555
H26 C17 3.5073 no . 2_555
H26 C45 3.0392 no . 1_455
H26 C46 3.0031 no . 1_455
H26 C53 3.2800 no . 2_545
H26 C54 3.2944 no . 2_545
H26 H17 3.5500 no . 2_545
H26 H45 2.8143 no . 1_455
H26 H46 2.7598 no . 1_455
H26 H51 3.4758 no . 1_455
H26 H53 2.7007 no . 2_545
H26 H54 2.7328 no . 2_545
H31 C3 2.9340 no . 2_656
H31 C4 3.0471 no . 2_656
H31 C11 3.2028 no . .
H31 C12 3.2646 no . .
H31 C40 3.3774 no . 2_556
H31 C41 3.4862 no . 2_556
H31 H3 2.6126 no . 2_656
H31 H4 2.8310 no . 2_656
H31 H11 2.6097 no . .
H31 H12 2.7316 no . .
H31 H40 3.4921 no . 2_556
H32 N1 2.7650 no . 2_656
H32 C3 3.3810 no . 2_656
H32 C34 3.5190 no . 2_556
H32 C36 3.5151 no . 2_556
H32 C39 3.4107 no . 2_556
H32 H3 2.7263 no . 2_656
H32 H12 2.7433 no . .
H32 H34 2.9209 no . 2_556
H32 H39 3.5366 no . 2_556
H33 S1 3.2107 no . 1_455
H33 S4 3.4306 no . 2_556
H33 S14 2.8703 no . 1_455
H33 C38 3.4316 no . 2_546
H33 C41 3.5216 no . 2_546
H33 H38 3.5035 no . 2_556
H34 S1 2.9565 no . 1_455
H34 S4 3.2420 no . 2_556
H34 N1 2.8871 no . 1_455
H34 N4 3.2460 no . 2_556
H34 C32 3.5121 no . 2_546
H34 C36 3.4434 no . 2_546
H34 C37 3.4511 no . 2_546
H34 H32 2.9209 no . 2_546
H34 H37 3.5656 no . 2_546
H34 H37 3.5856 no . 2_556
H37 S1 3.3723 no . 2_656
H37 S4 3.0634 no . .
H37 N1 3.4410 no . 2_656
H37 N4 2.8803 no . .
H37 C34 3.4643 no . 2_546
H37 C35 3.5662 no . 2_546
H37 H12 3.5220 no . .
H37 H34 3.5856 no . 2_546
H37 H34 3.5656 no . 2_556
H37 H39 3.1153 no . 2_546
H38 S4 3.2301 no . .
H38 S15 2.9348 no . 1_556
H38 C30 3.5007 no . 2_546
H38 C33 3.3918 no . 2_546
H38 H33 3.5035 no . 2_546
H39 N4 2.8637 no . 2_556
H39 C12 3.2353 no . 2_556
H39 C32 3.4097 no . 2_556
H39 C35 3.4798 no . 2_556
H39 H3 2.8228 no . 1_455
H39 H12 2.6280 no . 2_556
H39 H32 3.5366 no . 2_546
H39 H37 3.1153 no . 2_556
H40 C3 3.2904 no . 1_455
H40 C4 3.2765 no . 1_455
H40 C11 3.0304 no . 2_556
H40 C12 3.0728 no . 2_556
H40 C30 3.4827 no . 2_556
H40 C31 3.5191 no . 2_556
H40 H3 2.7282 no . 1_455
H40 H4 2.6975 no . 1_455
H40 H6 3.5005 no . 2_556
H40 H11 2.7729 no . 2_556
H40 H12 2.8575 no . 2_556
H40 H31 3.4921 no . 2_546
H45 C17 2.9691 no . 2_655
H45 C18 3.0071 no . 2_655
H45 C25 3.2071 no . 1_655
H45 C26 3.3278 no . 1_655
H45 C54 3.4974 no . 2_655
H45 C55 3.5247 no . 2_655
H45 H17 2.6932 no . 2_655
H45 H18 2.7685 no . 2_655
H45 H23 3.5882 no . 2_655
H45 H25 2.5761 no . 1_655
H45 H26 2.8143 no . 1_655
H45 H54 3.5499 no . 2_645
H46 N5 2.8093 no . 2_655
H46 C17 3.2538 no . 2_655
H46 C50 3.5153 no . 2_655
H46 C53 3.3509 no . 2_655
H46 H17 2.6122 no . 2_655
H46 H26 2.7598 no . 1_655
H46 H48 3.0583 no . 2_655
H46 H53 3.4982 no . 2_655
H47 S2 3.3820 no . .
H47 S3 2.8393 no . 2_656
H47 S5 3.1962 no . .
H47 S8 3.5592 no . 2_555
H47 C52 3.3205 no . 2_645
H47 C55 3.4000 no . 2_645
H47 H52 3.4595 no . 2_645
H48 S5 2.9093 no . .
H48 S8 3.2481 no . 2_555
H48 N5 2.8913 no . .
H48 N8 3.2856 no . 2_555
H48 C50 3.4532 no . 2_645
H48 C51 3.4127 no . 2_645
H48 H46 3.0583 no . 2_645
H48 H51 3.5763 no . 2_645
H48 H51 3.5743 no . 2_655
H51 S5 3.4168 no . 2_655
H51 S8 3.0760 no . 1_655
H51 N5 3.4047 no . 2_655
H51 N8 2.8693 no . 1_655
H51 C48 3.4958 no . 2_645
H51 C49 3.5387 no . 2_645
H51 C53 3.5659 no . 2_645
H51 H26 3.4758 no . 1_655
H51 H48 3.5743 no . 2_645
H51 H48 3.5763 no . 2_655
H51 H53 2.9570 no . 2_645
H52 S2 3.0430 no . 2_655
H52 S8 3.2419 no . 1_655
H52 C47 3.5137 no . 2_645
H52 H47 3.4595 no . 2_655
H53 N8 2.8109 no . 2_555
H53 C26 3.3314 no . 2_555
H53 C46 3.4637 no . 2_655
H53 C49 3.4764 no . 2_655
H53 C51 3.5192 no . 2_655
H53 H17 2.8510 no . .
H53 H26 2.7007 no . 2_555
H53 H46 3.4982 no . 2_645
H53 H51 2.9570 no . 2_655
H54 C17 3.2525 no . .
H54 C18 3.3141 no . .
H54 C25 3.0337 no . 2_555
H54 C26 3.0027 no . 2_555
H54 C44 3.4129 no . 2_655
H54 C45 3.3903 no . 2_655
H54 H17 2.6629 no . .
H54 H18 2.7861 no . .
H54 H25 2.7917 no . 2_555
H54 H26 2.7328 no . 2_555
H54 H45 3.5499 no . 2_655

loop_
_geom_torsion_atom_site_label_1
_geom_torsion_atom_site_label_2
_geom_torsion_atom_site_label_3
_geom_torsion_atom_site_label_4
_geom_torsion
_geom_torsion_publ_flag
_geom_torsion_site_symmetry_1
_geom_torsion_site_symmetry_2
_geom_torsion_site_symmetry_3
_geom_torsion_site_symmetry_4
S2 S1 N1 C1 -0.3(4) no . . . .
N1 S1 S2 N2 0.5(3) no . . . .
S1 S2 N2 C1 -0.6(4) no . . . .
S4 S3 N3 C14 -0.5(4) no . . . .
N3 S3 S4 N4 0.4(3) no . . . .
S3 S4 N4 C14 -0.2(4) no . . . .
S6 S5 N5 C15 0.4(4) no . . . .
N5 S5 S6 N6 -1.2(3) no . . . .
S5 S6 N6 C15 1.9(4) no . . . .
S8 S7 N7 C28 -0.5(4) no . . . .
N7 S7 S8 N8 -0.3(3) no . . . .
S7 S8 N8 C28 1.1(4) no . . . .
S10 S9 N9 C29 0.1(5) no . . . .
N9 S9 S10 N10 0.3(3) no . . . .
S9 S10 N10 C29 -0.6(5) no . . . .
S12 S11 N11 C42 -1.1(4) no . . . .
N11 S11 S12 N12 0.9(3) no . . . .
S11 S12 N12 C42 -0.7(4) no . . . .
S14 S13 N13 C43 0.8(5) no . . . .
N13 S13 S14 N14 -0.8(3) no . . . .
S13 S14 N14 C43 0.7(5) no . . . .
S16 S15 N15 C56 2.3(5) no . . . .
N15 S15 S16 N16 -1.9(3) no . . . .
S15 S16 N16 C56 1.1(4) no . . . .
S1 N1 C1 N2 -0.1(8) no . . . .
S1 N1 C1 C2 178.9(4) no . . . .
S2 N2 C1 N1 0.5(8) no . . . .
S2 N2 C1 C2 -178.4(4) no . . . .
S3 N3 C14 N4 0.4(8) no . . . .
S3 N3 C14 C13 -179.6(4) no . . . .
S4 N4 C14 N3 -0.1(8) no . . . .
S4 N4 C14 C13 179.9(4) no . . . .
S5 N5 C15 N6 0.9(8) no . . . .
S5 N5 C15 C16 178.8(4) no . . . .
S6 N6 C15 N5 -2.1(8) no . . . .
S6 N6 C15 C16 -180.0(4) no . . . .
S7 N7 C28 N8 1.4(8) no . . . .
S7 N7 C28 C27 179.8(4) no . . . .
S8 N8 C28 N7 -1.7(8) no . . . .
S8 N8 C28 C27 179.8(4) no . . . .
S9 N9 C29 N10 -0.5(8) no . . . .
S9 N9 C29 C30 179.8(4) no . . . .
S10 N10 C29 N9 0.8(8) no . . . .
S10 N10 C29 C30 -179.5(4) no . . . .
S11 N11 C42 N12 0.9(8) no . . . .
S11 N11 C42 C41 -177.3(4) no . . . .
S12 N12 C42 N11 0.1(8) no . . . .
S12 N12 C42 C41 178.2(4) no . . . .
S13 N13 C43 N14 -0.5(9) no . . . .
S13 N13 C43 C44 178.9(4) no . . . .
S14 N14 C43 N13 -0.3(9) no . . . .
S14 N14 C43 C44 -179.7(4) no . . . .
S15 N15 C56 N16 -2.1(8) no . . . .
S15 N15 C56 C55 178.7(4) no . . . .
S16 N16 C56 N15 0.3(8) no . . . .
S16 N16 C56 C55 179.5(4) no . . . .
N1 C1 C2 C3 18.0(8) no . . . .
N1 C1 C2 C5 -161.4(5) no . . . .
N2 C1 C2 C3 -163.0(5) no . . . .
N2 C1 C2 C5 17.7(8) no . . . .
C1 C2 C3 C4 179.9(5) no . . . .
C1 C2 C5 C6 -179.8(5) no . . . .
C3 C2 C5 C6 0.9(8) no . . . .
C5 C2 C3 C4 -0.7(8) no . . . .
C2 C3 C4 C7 0.8(9) no . . . .
C3 C4 C7 C6 -0.9(8) no . . . .
C3 C4 C7 C8 177.2(5) no . . . .
C2 C5 C6 C7 -1.1(8) no . . . .
C5 C6 C7 C4 1.1(8) no . . . .
C5 C6 C7 C8 -177.0(5) no . . . .
C4 C7 C8 C9 -37.9(8) no . . . .
C4 C7 C8 C11 144.9(5) no . . . .
C6 C7 C8 C9 140.1(5) no . . . .
C6 C7 C8 C11 -37.1(8) no . . . .
C7 C8 C9 C10 -176.5(5) no . . . .
C7 C8 C11 C12 176.7(5) no . . . .
C9 C8 C11 C12 -0.5(8) no . . . .
C11 C8 C9 C10 0.8(8) no . . . .
C8 C9 C10 C13 -0.0(8) no . . . .
C9 C10 C13 C12 -1.1(8) no . . . .
C9 C10 C13 C14 175.7(5) no . . . .
C8 C11 C12 C13 -0.6(9) no . . . .
C11 C12 C13 C10 1.4(8) no . . . .
C11 C12 C13 C14 -175.4(5) no . . . .
C10 C13 C14 N3 20.3(9) no . . . .
C10 C13 C14 N4 -159.7(5) no . . . .
C12 C13 C14 N3 -163.1(5) no . . . .
C12 C13 C14 N4 16.9(9) no . . . .
N5 C15 C16 C17 -15.8(8) no . . . .
N5 C15 C16 C19 161.7(5) no . . . .
N6 C15 C16 C17 162.2(5) no . . . .
N6 C15 C16 C19 -20.3(8) no . . . .
C15 C16 C17 C18 178.6(5) no . . . .
C15 C16 C19 C20 -178.0(5) no . . . .
C17 C16 C19 C20 -0.5(8) no . . . .
C19 C16 C17 C18 1.0(8) no . . . .
C16 C17 C18 C21 -0.4(9) no . . . .
C17 C18 C21 C20 -0.8(8) no . . . .
C17 C18 C21 C22 -177.8(5) no . . . .
C16 C19 C20 C21 -0.7(9) no . . . .
C19 C20 C21 C18 1.3(9) no . . . .
C19 C20 C21 C22 178.3(5) no . . . .
C18 C21 C22 C23 38.2(8) no . . . .
C18 C21 C22 C25 -144.4(6) no . . . .
C20 C21 C22 C23 -138.8(6) no . . . .
C20 C21 C22 C25 38.7(8) no . . . .
C21 C22 C23 C24 177.2(5) no . . . .
C21 C22 C25 C26 -177.1(5) no . . . .
C23 C22 C25 C26 0.4(8) no . . . .
C25 C22 C23 C24 -0.3(8) no . . . .
C22 C23 C24 C27 -0.3(8) no . . . .
C23 C24 C27 C26 0.9(8) no . . . .
C23 C24 C27 C28 -176.5(5) no . . . .
C22 C25 C26 C27 0.2(9) no . . . .
C25 C26 C27 C24 -0.8(9) no . . . .
C25 C26 C27 C28 176.6(5) no . . . .
C24 C27 C28 N7 -18.7(8) no . . . .
C24 C27 C28 N8 159.8(5) no . . . .
C26 C27 C28 N7 164.0(5) no . . . .
C26 C27 C28 N8 -17.6(8) no . . . .
N9 C29 C30 C31 15.9(9) no . . . .
N9 C29 C30 C33 -164.8(5) no . . . .
N10 C29 C30 C31 -163.8(5) no . . . .
N10 C29 C30 C33 15.5(9) no . . . .
C29 C30 C31 C32 -179.6(5) no . . . .
C29 C30 C33 C34 179.5(5) no . . . .
C31 C30 C33 C34 -1.2(9) no . . . .
C33 C30 C31 C32 1.1(9) no . . . .
C30 C31 C32 C35 0.0(9) no . . . .
C31 C32 C35 C34 -1.1(8) no . . . .
C31 C32 C35 C36 178.3(5) no . . . .
C30 C33 C34 C35 0.1(9) no . . . .
C33 C34 C35 C32 1.0(8) no . . . .
C33 C34 C35 C36 -178.4(5) no . . . .
C32 C35 C36 C37 -39.0(8) no . . . .
C32 C35 C36 C39 144.0(5) no . . . .
C34 C35 C36 C37 140.4(5) no . . . .
C34 C35 C36 C39 -36.6(8) no . . . .
C35 C36 C37 C38 -176.5(5) no . . . .
C35 C36 C39 C40 176.9(5) no . . . .
C37 C36 C39 C40 -0.1(8) no . . . .
C39 C36 C37 C38 0.6(8) no . . . .
C36 C37 C38 C41 -1.1(8) no . . . .
C37 C38 C41 C40 1.1(8) no . . . .
C37 C38 C41 C42 177.5(5) no . . . .
C36 C39 C40 C41 0.1(8) no . . . .
C39 C40 C41 C38 -0.6(8) no . . . .
C39 C40 C41 C42 -177.0(5) no . . . .
C38 C41 C42 N11 16.9(8) no . . . .
C38 C41 C42 N12 -161.3(5) no . . . .
C40 C41 C42 N11 -166.7(5) no . . . .
C40 C41 C42 N12 15.1(8) no . . . .
N13 C43 C44 C45 -17.3(9) no . . . .
N13 C43 C44 C47 158.8(6) no . . . .
N14 C43 C44 C45 162.1(6) no . . . .
N14 C43 C44 C47 -21.8(9) no . . . .
C43 C44 C45 C46 175.7(5) no . . . .
C43 C44 C47 C48 -175.9(5) no . . . .
C45 C44 C47 C48 0.3(9) no . . . .
C47 C44 C45 C46 -0.4(9) no . . . .
C44 C45 C46 C49 -0.7(9) no . . . .
C45 C46 C49 C48 1.8(9) no . . . .
C45 C46 C49 C50 -176.5(5) no . . . .
C44 C47 C48 C49 0.9(9) no . . . .
C47 C48 C49 C46 -1.9(8) no . . . .
C47 C48 C49 C50 176.4(5) no . . . .
C46 C49 C50 C51 38.3(8) no . . . .
C46 C49 C50 C53 -144.1(6) no . . . .
C48 C49 C50 C51 -139.9(5) no . . . .
C48 C49 C50 C53 37.7(8) no . . . .
C49 C50 C51 C52 178.5(5) no . . . .
C49 C50 C53 C54 -178.4(5) no . . . .
C51 C50 C53 C54 -0.7(9) no . . . .
C53 C50 C51 C52 0.8(9) no . . . .
C50 C51 C52 C55 -1.3(9) no . . . .
C51 C52 C55 C54 1.6(9) no . . . .
C51 C52 C55 C56 -178.1(5) no . . . .
C50 C53 C54 C55 1.1(9) no . . . .
C53 C54 C55 C52 -1.5(8) no . . . .
C53 C54 C55 C56 178.3(5) no . . . .
C52 C55 C56 N15 -19.4(8) no . . . .
C52 C55 C56 N16 161.5(5) no . . . .
C54 C55 C56 N15 160.9(5) no . . . .
C54 C55 C56 N16 -18.3(8) no . . . .
